data_1565134
loop_
_publ_author_name
'Meyer, N.A.'
'Wenz, M.D.'
'Walsh, J.P.S.'
'Jacobsen, S.D.'
'Locock, A.J.'
'Harris, J.W.'

_publ_section_title
;
 Goldschmidtite, (K,REE,Sr)(Nb,Cr)O3: A new perovskite supergroup mineral
 found in diamond from Koffefontein, South Africa
;
_journal_name_full 'American Mineralogist'
_journal_page_first 1345
_journal_page_last 1350
_journal_paper_doi 10.2138/am-2019-6937
_journal_volume 104
_journal_year 2019
_chemical_formula_sum 'Al0.01 Ba0.09 Ce0.08 Cr0.19 Fe0.05 K0.5 La0.15 Mg0.04 Nb0.7 O3 Sr0.13 Ti0.01'
_chemical_name_common (K0.50La0.15Sr0.13Ba0.09Ce0.08)(Nb0.70Cr0.19Fe0.05Al0.01Mg0.04Ti0.01)O3
_chemical_name_mineral goldschmidtite
_space_group_IT_number 221
_space_group_name_Hall '-P 4 2 3'
_space_group_name_H-M_alt 'P m -3 m'
_cell_angle_alpha 90.000000
_cell_angle_beta 90.000000
_cell_angle_gamma 90.000000
_cell_formula_units_Z 1
_cell_length_a 3.98760(10)
_cell_length_b 3.98760(10)
_cell_length_c 3.98760(10)
_cell_volume 63.407(3)
_diffrn_ambient_pressure 100
_diffrn_ambient_temperature 298
_cod_data_source_file goldschmidtite.cif
_cod_data_source_block goldschmidtite
_cod_original_cell_volume 63.404(6)
_cod_original_formula_sum 'K0.50 La0.15 Sr0.13 Ba0.09 Ce0.08 Nb0.70 Cr0.19 Fe0.05 Al0.01 Mg0.04 Ti0.01 O3'
_cod_database_code 1565134

loop_
_space_group_symop_id
_space_group_symop_operation_xyz
1 x,y,z
2 -x,-y,-z
3 -x,-y,z
4 x,y,-z
5 -x,y,-z
6 x,-y,z
7 x,-y,-z
8 -x,y,z
9 z,x,y
10 -z,-x,-y
11 z,-x,-y
12 -z,x,y
13 -z,-x,y
14 z,x,-y
15 -z,x,-y
16 z,-x,y
17 y,z,x
18 -y,-z,-x
19 -y,z,-x
20 y,-z,x
21 y,-z,-x
22 -y,z,x
23 -y,-z,x
24 y,z,-x
25 y,x,-z
26 -y,-x,z
27 -y,-x,-z
28 y,x,z
29 y,-x,z
30 -y,x,-z
31 -y,x,z
32 y,-x,-z
33 x,z,-y
34 -x,-z,y
35 -x,z,y
36 x,-z,-y
37 -x,-z,-y
38 x,z,y
39 x,-z,y
40 -x,z,-y
41 z,y,-x
42 -z,-y,x
43 z,-y,x
44 -z,y,-x
45 -z,y,x
46 z,-y,-x
47 -z,-y,-x
48 z,y,x

loop_
_atom_site_label
_atom_site_occupancy
_atom_site_fract_x
_atom_site_fract_y
_atom_site_fract_z
_atom_site_adp_type
_atom_site_B_iso_or_equiv
_atom_site_type_symbol
KA 0.5040 0.500000 0.500000 0.500000 Uani 0.0111(12) K
LaA 0.1498 0.500000 0.500000 0.500000 Uani 0.0111(12) La
SrA 0.1329 0.500000 0.500000 0.500000 Uani 0.0111(12) Sr
BaA 0.0922 0.500000 0.500000 0.500000 Uani 0.0111(12) Ba
CeA 0.0778 0.500000 0.500000 0.500000 Uani 0.0111(12) Ce
NbA 0.6950 0.000000 0.000000 0.000000 Uani 0.0090(13) Nb
CrB 0.1920 0.000000 0.000000 0.000000 Uani 0.0090(13) Cr
FeB 0.0509 0.000000 0.000000 0.000000 Uani 0.0090(13) Fe
MgB 0.0350 0.000000 0.000000 0.000000 Uani 0.0090(13) Mg
AlB 0.0139 0.000000 0.000000 0.000000 Uani 0.0090(13) Al
TiB 0.0110 0.000000 0.000000 0.000000 Uani 0.0090(13) Ti
O 1.0 0.000000 0.500000 0.000000 Uani 0.012(2) O

loop_
_atom_site_aniso_label
_atom_site_aniso_U_11
_atom_site_aniso_U_22
_atom_site_aniso_U_33
_atom_site_aniso_U_12
_atom_site_aniso_U_13
_atom_site_aniso_U_23
KA 0.01110 0.01110 0.01110 0.00000 0.00000 0.00000
LaA 0.01110 0.01110 0.01110 0.00000 0.00000 0.00000
SrA 0.01110 0.01110 0.01110 0.00000 0.00000 0.00000
BaA 0.01110 0.01110 0.01110 0.00000 0.00000 0.00000
CeA 0.01110 0.01110 0.01110 0.00000 0.00000 0.00000
NbB 0.00900 0.00900 0.00900 0.00000 0.00000 0.00000
CrB 0.00900 0.00900 0.00900 0.00000 0.00000 0.00000
FeB 0.00900 0.00900 0.00900 0.00000 0.00000 0.00000
MgB 0.00900 0.00900 0.00900 0.00000 0.00000 0.00000
AlB 0.00900 0.00900 0.00900 0.00000 0.00000 0.00000
TiB 0.00900 0.00900 0.00900 0.00000 0.00000 0.00000
O 0.014(3) 0.010(5) 0.014(3) 0.00000 0.00000 0.00000
